data_1521116
loop_
_publ_author_name
'Harada, D.'
'Wakeshima, M.'
'Hinatsu, Y.'
'Ohoyama, K.'
'Yamaguchi, Y.'

_publ_section_title
;
 Magnetic and neutron diffraction study on iridium(IV) perovskites Sr2 Ln
 Ir O6 (Ln = Ce, Tb)
;
_journal_name_full 'Journal of Physics: Condensed Matter'
_journal_page_first 3229
_journal_page_last 3239
_journal_volume 12
_journal_year 2000
_chemical_formula_sum 'Ir O6 Sr2 Tb'
_chemical_name_systematic 'Sr2 (Tb Ir O6)'
_space_group_IT_number 14
_symmetry_space_group_name_Hall '-P 2yn'
_symmetry_space_group_name_H-M 'P 1 21/n 1'
_cell_angle_alpha 90
_cell_angle_beta 90.089
_cell_angle_gamma 90
_cell_formula_units_Z 2
_cell_length_a 5.7604
_cell_length_b 5.7506
_cell_length_c 8.1371
_cell_volume 269.547
_citation_journal_id_ASTM JCOMEL
_cod_data_source_file Harada_JCOMEL_2000_1471.cif
_cod_data_source_block Ir1O6Sr2Tb1
_cod_original_cell_volume 269.5473
_cod_original_sg_symbol_Hall '-P 2ybc (x-z,y,z)'
_cod_original_formula_sum 'Ir1 O6 Sr2 Tb1'
_cod_database_code 1521116

loop_
_symmetry_equiv_pos_as_xyz
x,y,z
-x+1/2,y+1/2,-z+1/2
-x,-y,-z
x-1/2,-y-1/2,z-1/2

loop_
_atom_site_label
_atom_site_type_symbol
_atom_site_fract_x
_atom_site_fract_y
_atom_site_fract_z
_atom_site_occupancy
_atom_site_U_iso_or_equiv
O3 O-2 0.56 -0.01 0.26 1 0.0
O2 O-2 0.22 0.76 0.02 1 0.0
Ir1 Ir+4 0.5 0 0.5 1 0.0
Tb1 Tb+4 0.5 0 0 1 0.0
O1 O-2 0.28 0.29 0.04 1 0.0
Sr1 Sr+2 0.492 0.521 0.247 1 0.0
